data_7127460
loop_
_publ_author_name
'Katzenmayer, Markus M.'
'Wolf, Benjamin M.'
'Mortis, Alexandros'
'Maichle-M\"ossmer, C\"acilia'
'Anwander, Reiner'

_publ_section_title
;
 Polymeric dimethylytterbium and the terminal methyl complex
 (Tp<sup>tBu,Me</sup>)Yb(CH<sub>3</sub>)(thf).
;
_journal_issue 2
_journal_name_full 'Chemical communications (Cambridge, England)'
_journal_page_first 243
_journal_page_last 246
_journal_paper_doi 10.1039/d0cc06981g
_journal_volume 57
_journal_year 2021
_chemical_formula_sum 'C31 H55 B N6 O1.5 Yb'
_chemical_formula_weight 719.66
_chemical_properties_physical Air-sensitive,Moisture-sensitive
_space_group_crystal_system triclinic
_space_group_IT_number 2
_space_group_name_Hall '-P 1'
_space_group_name_H-M_alt 'P -1'
_atom_sites_solution_hydrogens mixed
_audit_creation_method SHELXL-2014/7
_audit_update_record
;
2020-10-20 deposited with the CCDC.	2020-11-24 downloaded from the CCDC.
;
_cell_angle_alpha 79.970(3)
_cell_angle_beta 80.792(3)
_cell_angle_gamma 81.066(3)
_cell_formula_units_Z 4
_cell_length_a 11.6943(12)
_cell_length_b 15.8997(16)
_cell_length_c 19.6227(19)
_cell_measurement_reflns_used 187
_cell_measurement_temperature 173(2)
_cell_measurement_theta_max 20.025
_cell_measurement_theta_min 5.555
_cell_volume 3515.9(6)
_computing_cell_refinement 'SAINT V8.37A (Bruker AXS Inc., 2015)'
_computing_data_collection 'APEX3 v2016.5-0 (Bruker AXS)'
_computing_data_reduction 'SAINT V8.37A (Bruker AXS Inc., 2015)'
_computing_molecular_graphics 'POV-Ray v. 3.6/ORTEP3'
_computing_publication_material 'SHELXL-2014/7 (Sheldrick, 2014)'
_computing_structure_refinement 'SHELXL-2014/7 (Sheldrick, 2014)'
_computing_structure_solution 'XT, VERSION 2014/5,SHELXS-13 (Sheldrick 2008)'
_diffrn_ambient_temperature 173(2)
_diffrn_measured_fraction_theta_full 0.999
_diffrn_measured_fraction_theta_max 0.993
_diffrn_measurement_device_type 'Bruker APEX II DUO'
_diffrn_measurement_method 'omega scans'
_diffrn_radiation_type MoK\a
_diffrn_radiation_wavelength 0.71073
_diffrn_reflns_av_R_equivalents 0.0889
_diffrn_reflns_av_unetI/netI 0.0494
_diffrn_reflns_Laue_measured_fraction_full 0.999
_diffrn_reflns_Laue_measured_fraction_max 0.993
_diffrn_reflns_limit_h_max 15
_diffrn_reflns_limit_h_min -15
_diffrn_reflns_limit_k_max 21
_diffrn_reflns_limit_k_min -21
_diffrn_reflns_limit_l_max 26
_diffrn_reflns_limit_l_min -26
_diffrn_reflns_number 169173
_diffrn_reflns_point_group_measured_fraction_full 0.999
_diffrn_reflns_point_group_measured_fraction_max 0.993
_diffrn_reflns_theta_full 25.242
_diffrn_reflns_theta_max 28.696
_diffrn_reflns_theta_min 1.811
_diffrn_source 'ImuS-focus sealed tube'
_exptl_absorpt_coefficient_mu 2.692
_exptl_absorpt_correction_T_max 0.7458
_exptl_absorpt_correction_T_min 0.6182
_exptl_absorpt_correction_type multi-scan
_exptl_absorpt_process_details sadabs
_exptl_crystal_colour orange
_exptl_crystal_density_diffrn 1.360
_exptl_crystal_description needle
_exptl_crystal_F_000 1480
_exptl_crystal_size_max 0.108
_exptl_crystal_size_mid 0.079
_exptl_crystal_size_min 0.064
_refine_diff_density_max 2.345
_refine_diff_density_min -1.117
_refine_diff_density_rms 0.114
_refine_ls_extinction_method none
_refine_ls_goodness_of_fit_ref 1.038
_refine_ls_hydrogen_treatment mixed
_refine_ls_matrix_type full
_refine_ls_number_parameters 848
_refine_ls_number_reflns 18045
_refine_ls_number_restraints 243
_refine_ls_restrained_S_all 1.040
_refine_ls_R_factor_all 0.0664
_refine_ls_R_factor_gt 0.0356
_refine_ls_shift/su_max 0.003
_refine_ls_shift/su_mean 0.000
_refine_ls_structure_factor_coef Fsqd
_refine_ls_weighting_details 'w=1/[\s^2^(Fo^2^)+(0.0336P)^2^+2.6918P] where P=(Fo^2^+2Fc^2^)/3'
_refine_ls_weighting_scheme calc
_refine_ls_wR_factor_gt 0.0719
_refine_ls_wR_factor_ref 0.0837
_reflns_Friedel_coverage 0.000
_reflns_number_gt 12844
_reflns_number_total 18045
_reflns_threshold_expression 'I > 2\s(I)'
_cod_data_source_file d0cc06981g2.cif
_cod_data_source_block 6_mo_MK31_0m
_cod_depositor_comments 'Adding full bibliography for 7127457--7127460.cif.'
_cod_original_formula_sum 'C31 H55 B N6 O1.50 Yb'
_cod_database_code 7127460
_shelx_shelxl_version_number 2014/7
_shelx_space_group_comment
;
The symmetry employed for this shelxl refinement is uniquely defined
by the following loop, which should always be used as a source of
symmetry information in preference to the above space-group names.
They are only intended as comments.
;
_shelx_estimated_absorpt_t_min 0.760
_shelx_estimated_absorpt_t_max 0.847

loop_
_space_group_symop_operation_xyz
'x, y, z'
'-x, -y, -z'

loop_
_atom_site_label
_atom_site_type_symbol
_atom_site_fract_x
_atom_site_fract_y
_atom_site_fract_z
_atom_site_U_iso_or_equiv
_atom_site_adp_type
_atom_site_occupancy
_atom_site_site_symmetry_order
_atom_site_calc_flag
_atom_site_refinement_flags_posn
_atom_site_refinement_flags_adp
_atom_site_refinement_flags_occupancy
_atom_site_disorder_assembly
_atom_site_disorder_group
O1_2 O 0.8204(14) 0.7779(10) 0.9641(9) 0.109(5) Uani 0.363(13) 1 d D U P A 2
C1_2 C 0.7023(15) 0.8062(12) 0.9444(12) 0.085(5) Uani 0.363(13) 1 d D U P A 2
H1A_2 H 0.6493 0.7639 0.9680 0.102 Uiso 0.363(13) 1 calc R U P A 2
H1B_2 H 0.7052 0.8097 0.8933 0.102 Uiso 0.363(13) 1 calc R U P A 2
C2_2 C 0.6570(15) 0.8930(11) 0.9655(11) 0.074(4) Uani 0.363(13) 1 d D U P A 2
H2A_2 H 0.6376 0.9355 0.9244 0.089 Uiso 0.363(13) 1 calc R U P A 2
H2B_2 H 0.5860 0.8896 1.0004 0.089 Uiso 0.363(13) 1 calc R U P A 2
C3_2 C 0.7490(18) 0.9172(12) 0.9949(13) 0.067(5) Uani 0.363(13) 1 d D U P A 2
H3A_2 H 0.7170 0.9427 1.0377 0.080 Uiso 0.363(13) 1 calc R U P A 2
H3B_2 H 0.7900 0.9602 0.9610 0.080 Uiso 0.363(13) 1 calc R U P A 2
C4_2 C 0.8284(19) 0.8401(14) 1.0115(12) 0.092(5) Uani 0.363(13) 1 d D U P A 2
H4A_2 H 0.8079 0.8141 1.0607 0.111 Uiso 0.363(13) 1 calc R U P A 2
H4B_2 H 0.9092 0.8543 1.0053 0.111 Uiso 0.363(13) 1 calc R U P A 2
O1_1 O 0.7526(8) 0.9172(6) 0.9703(5) 0.089(3) Uani 0.637(13) 1 d D U P A 1
C1_1 C 0.8563(9) 0.8644(7) 0.9891(6) 0.073(3) Uani 0.637(13) 1 d D U P A 1
H1A_1 H 0.8814 0.8844 1.0287 0.088 Uiso 0.637(13) 1 calc R U P A 1
H1B_1 H 0.9196 0.8694 0.9491 0.088 Uiso 0.637(13) 1 calc R U P A 1
C2_1 C 0.8354(11) 0.7731(8) 1.0091(11) 0.125(4) Uani 0.637(13) 1 d D U P A 1
H2A_1 H 0.8355 0.7545 1.0599 0.150 Uiso 0.637(13) 1 calc R U P A 1
H2B_1 H 0.8963 0.7350 0.9837 0.150 Uiso 0.637(13) 1 calc R U P A 1
C3_1 C 0.7177(12) 0.7707(9) 0.9891(11) 0.139(5) Uani 0.637(13) 1 d D U P A 1
H3A_1 H 0.7229 0.7290 0.9563 0.167 Uiso 0.637(13) 1 calc R U P A 1
H3B_1 H 0.6617 0.7539 1.0309 0.167 Uiso 0.637(13) 1 calc R U P A 1
C4_1 C 0.6813(14) 0.8568(9) 0.9561(10) 0.128(5) Uani 0.637(13) 1 d D U P A 1
H4A_1 H 0.5984 0.8744 0.9737 0.154 Uiso 0.637(13) 1 calc R U P A 1
H4B_1 H 0.6880 0.8580 0.9050 0.154 Uiso 0.637(13) 1 calc R U P A 1
C1 C 0.3268(3) 1.1306(2) 0.61862(19) 0.0279(8) Uani 1 1 d . . . . .
H01 H 0.243(3) 1.074(2) 0.5192(16) 0.013(8) Uiso 1 1 d . . . . .
C2 C 0.3592(3) 1.1341(2) 0.6822(2) 0.0298(8) Uani 1 1 d . . . . .
H2 H 0.3902 1.1800 0.6950 0.036 Uiso 1 1 calc R U . . .
H02 H 0.730(3) 0.549(2) 0.9025(18) 0.024(9) Uiso 1 1 d . . . . .
C3 C 0.3372(3) 1.0564(2) 0.72416(19) 0.0297(8) Uani 1 1 d . . . . .
C4 C 0.3508(3) 1.0275(3) 0.8006(2) 0.0330(9) Uani 1 1 d . . . . .
C5 C 0.4094(5) 1.0927(3) 0.8265(2) 0.0564(13) Uani 1 1 d . . . . .
H5A H 0.4875 1.0961 0.8000 0.085 Uiso 1 1 calc R U . . .
H5B H 0.4161 1.0747 0.8762 0.085 Uiso 1 1 calc R U . . .
H5C H 0.3623 1.1494 0.8199 0.085 Uiso 1 1 calc R U . . .
C6 C 0.4255(4) 0.9396(3) 0.8110(2) 0.0446(11) Uani 1 1 d . . . . .
H6A H 0.3869 0.8965 0.7964 0.067 Uiso 1 1 calc R U . . .
H6B H 0.4353 0.9229 0.8605 0.067 Uiso 1 1 calc R U . . .
H6C H 0.5023 0.9428 0.7829 0.067 Uiso 1 1 calc R U . . .
C7 C 0.2305(4) 1.0198(3) 0.8433(2) 0.0480(12) Uani 1 1 d . . . . .
H7A H 0.1791 1.0742 0.8340 0.072 Uiso 1 1 calc R U . . .
H7B H 0.2383 1.0072 0.8932 0.072 Uiso 1 1 calc R U . . .
H7C H 0.1969 0.9732 0.8301 0.072 Uiso 1 1 calc R U . . .
C8 C 0.3277(4) 1.1986(3) 0.5555(2) 0.0397(10) Uani 1 1 d . . . . .
H8A H 0.3746 1.1750 0.5154 0.060 Uiso 1 1 calc R U . . .
H8B H 0.3615 1.2477 0.5643 0.060 Uiso 1 1 calc R U . . .
H8C H 0.2475 1.2176 0.5454 0.060 Uiso 1 1 calc R U . . .
C9 C 0.3487(3) 0.9214(3) 0.48542(18) 0.0298(8) Uani 1 1 d . . . . .
C10 C 0.3592(3) 0.8351(3) 0.4820(2) 0.0338(9) Uani 1 1 d . . . . .
H10 H 0.4006 0.8060 0.4453 0.041 Uiso 1 1 calc R U . . .
C11 C 0.2956(3) 0.7983(2) 0.54464(19) 0.0303(8) Uani 1 1 d . . . . .
C12 C 0.2757(4) 0.7057(3) 0.5664(2) 0.0381(9) Uani 1 1 d . . . . .
C13 C 0.2002(4) 0.6928(3) 0.6382(2) 0.0467(11) Uani 1 1 d . . . . .
H13A H 0.1251 0.7297 0.6363 0.070 Uiso 1 1 calc R U . . .
H13B H 0.2407 0.7082 0.6734 0.070 Uiso 1 1 calc R U . . .
H13C H 0.1868 0.6324 0.6507 0.070 Uiso 1 1 calc R U . . .
C14 C 0.3952(4) 0.6489(3) 0.5707(3) 0.0546(13) Uani 1 1 d . . . . .
H14A H 0.3833 0.5881 0.5818 0.082 Uiso 1 1 calc R U . . .
H14B H 0.4329 0.6640 0.6072 0.082 Uiso 1 1 calc R U . . .
H14C H 0.4452 0.6585 0.5257 0.082 Uiso 1 1 calc R U . . .
C15 C 0.2147(5) 0.6776(3) 0.5125(3) 0.0565(13) Uani 1 1 d . . . . .
H15A H 0.2630 0.6847 0.4667 0.085 Uiso 1 1 calc R U . . .
H15B H 0.1387 0.7130 0.5096 0.085 Uiso 1 1 calc R U . . .
H15C H 0.2032 0.6169 0.5265 0.085 Uiso 1 1 calc R U . . .
C16 C 0.3974(4) 0.9917(3) 0.4332(2) 0.0400(10) Uani 1 1 d . . . . .
H16A H 0.4460 0.9669 0.3942 0.060 Uiso 1 1 calc R U . . .
H16B H 0.4449 1.0217 0.4554 0.060 Uiso 1 1 calc R U . . .
H16C H 0.3330 1.0327 0.4156 0.060 Uiso 1 1 calc R U . . .
C17 C 0.0059(3) 1.0726(2) 0.5624(2) 0.0307(8) Uani 1 1 d . . . . .
C18 C -0.0944(3) 1.0593(3) 0.6070(2) 0.0342(9) Uani 1 1 d . . . . .
H18 H -0.1717 1.0839 0.5998 0.041 Uiso 1 1 calc R U . . .
C19 C -0.0609(3) 1.0023(3) 0.6653(2) 0.0311(8) Uani 1 1 d . . . . .
C20 C -0.1346(3) 0.9637(3) 0.7300(2) 0.0390(10) Uani 1 1 d . . . . .
C21 C -0.0852(4) 0.9726(3) 0.7951(2) 0.0434(10) Uani 1 1 d . . . . .
H21A H -0.0064 0.9407 0.7946 0.065 Uiso 1 1 calc R U . . .
H21B H -0.1356 0.9491 0.8367 0.065 Uiso 1 1 calc R U . . .
H21C H -0.0819 1.0336 0.7961 0.065 Uiso 1 1 calc R U . . .
C22 C -0.1353(5) 0.8677(3) 0.7273(3) 0.0620(14) Uani 1 1 d . . . . .
H22A H -0.1662 0.8617 0.6851 0.093 Uiso 1 1 calc R U . . .
H22B H -0.1847 0.8425 0.7686 0.093 Uiso 1 1 calc R U . . .
H22C H -0.0554 0.8376 0.7265 0.093 Uiso 1 1 calc R U . . .
C23 C -0.2596(4) 1.0111(4) 0.7339(3) 0.0611(14) Uani 1 1 d . . . . .
H23A H -0.2576 1.0730 0.7311 0.092 Uiso 1 1 calc R U . . .
H23B H -0.3050 0.9896 0.7783 0.092 Uiso 1 1 calc R U . . .
H23C H -0.2961 1.0010 0.6950 0.092 Uiso 1 1 calc R U . . .
C24 C 0.0216(4) 1.1257(3) 0.4917(2) 0.0426(10) Uani 1 1 d . . . . .
H24A H 0.0752 1.0923 0.4595 0.064 Uiso 1 1 calc R U . . .
H24B H 0.0540 1.1779 0.4948 0.064 Uiso 1 1 calc R U . . .
H24C H -0.0542 1.1417 0.4745 0.064 Uiso 1 1 calc R U . . .
C25 C 0.1445(4) 0.7821(3) 0.8244(2) 0.0422(10) Uani 1 1 d . . . . .
H25A H 0.1726 0.7212 0.8219 0.063 Uiso 1 1 calc R U . . .
H25B H 0.0590 0.7900 0.8346 0.063 Uiso 1 1 calc R U . . .
H25C H 0.1776 0.8002 0.8615 0.063 Uiso 1 1 calc R U . . .
C26 C 0.4444(4) 0.7222(3) 0.7590(3) 0.0469(11) Uani 1 1 d . U . . .
H26A H 0.4266 0.6665 0.7501 0.056 Uiso 0.83(2) 1 calc R U P B 1
H26B H 0.4076 0.7315 0.8066 0.056 Uiso 0.83(2) 1 calc R U P B 1
H26C H 0.4403 0.7425 0.8043 0.056 Uiso 0.17(2) 1 calc R U P B 2
H26D H 0.3957 0.6749 0.7657 0.056 Uiso 0.17(2) 1 calc R U P B 2
C29 C 0.5012(3) 0.8219(3) 0.6595(2) 0.0422(10) Uani 1 1 d . U . . .
H29A H 0.5143 0.8792 0.6677 0.051 Uiso 0.83(2) 1 calc R U P B 1
H29B H 0.4870 0.8264 0.6106 0.051 Uiso 0.83(2) 1 calc R U P B 1
H29C H 0.4956 0.8855 0.6521 0.051 Uiso 0.17(2) 1 calc R U P B 2
H29D H 0.5069 0.8020 0.6139 0.051 Uiso 0.17(2) 1 calc R U P B 2
C30 C 0.8269(3) 0.3863(3) 0.9569(2) 0.0351(9) Uani 1 1 d . . . . .
C31 C 0.8331(4) 0.2983(3) 0.9756(2) 0.0379(10) Uani 1 1 d . . . . .
H31 H 0.8734 0.2635 1.0111 0.045 Uiso 1 1 calc R U . . .
C32 C 0.7688(3) 0.2710(2) 0.93238(18) 0.0314(8) Uani 1 1 d . . . . .
C33 C 0.7438(4) 0.1803(3) 0.9331(2) 0.0374(9) Uani 1 1 d . . . . .
C34 C 0.6868(4) 0.1734(3) 0.8703(2) 0.0491(11) Uani 1 1 d . . . . .
H34A H 0.7405 0.1871 0.8274 0.074 Uiso 1 1 calc R U . . .
H34B H 0.6146 0.2140 0.8691 0.074 Uiso 1 1 calc R U . . .
H34C H 0.6684 0.1146 0.8737 0.074 Uiso 1 1 calc R U . . .
C35 C 0.6611(5) 0.1551(3) 0.9995(2) 0.0554(13) Uani 1 1 d . . . . .
H35A H 0.5850 0.1906 0.9973 0.083 Uiso 1 1 calc R U . . .
H35B H 0.6939 0.1641 1.0402 0.083 Uiso 1 1 calc R U . . .
H35C H 0.6512 0.0942 1.0038 0.083 Uiso 1 1 calc R U . . .
C36 C 0.8573(4) 0.1187(3) 0.9346(3) 0.0595(13) Uani 1 1 d . . . . .
H36A H 0.8407 0.0595 0.9379 0.089 Uiso 1 1 calc R U . . .
H36B H 0.8938 0.1238 0.9750 0.089 Uiso 1 1 calc R U . . .
H36C H 0.9106 0.1334 0.8916 0.089 Uiso 1 1 calc R U . . .
C37 C 0.8850(4) 0.4473(3) 0.9852(2) 0.0490(11) Uani 1 1 d . . . . .
H37A H 0.9466 0.4692 0.9495 0.074 Uiso 1 1 calc R U . . .
H37B H 0.9195 0.4173 1.0266 0.074 Uiso 1 1 calc R U . . .
H37C H 0.8272 0.4956 0.9980 0.074 Uiso 1 1 calc R U . . .
C38 C 0.8553(3) 0.5906(3) 0.7803(2) 0.0399(10) Uani 1 1 d . . . . .
C39 C 0.8826(4) 0.6009(3) 0.7089(2) 0.0426(10) Uani 1 1 d . . . . .
H39 H 0.9335 0.6385 0.6811 0.051 Uiso 1 1 calc R U . . .
C40 C 0.8221(4) 0.5460(2) 0.6850(2) 0.0372(9) Uani 1 1 d . . . . .
C41 C 0.8208(4) 0.5313(3) 0.6109(2) 0.0463(11) Uani 1 1 d . . . . .
C42 C 0.7054(5) 0.5053(4) 0.6026(3) 0.0642(15) Uani 1 1 d . . . . .
H42A H 0.7033 0.5033 0.5532 0.096 Uiso 1 1 calc R U . . .
H42B H 0.6414 0.5474 0.6193 0.096 Uiso 1 1 calc R U . . .
H42C H 0.6968 0.4483 0.6298 0.096 Uiso 1 1 calc R U . . .
C43 C 0.9202(5) 0.4620(3) 0.5919(3) 0.0663(15) Uani 1 1 d . . . . .
H43A H 0.9213 0.4541 0.5434 0.099 Uiso 1 1 calc R U . . .
H43B H 0.9088 0.4077 0.6229 0.099 Uiso 1 1 calc R U . . .
H43C H 0.9946 0.4796 0.5972 0.099 Uiso 1 1 calc R U . . .
C44 C 0.8428(6) 0.6151(3) 0.5608(3) 0.0698(17) Uani 1 1 d . . . . .
H44A H 0.8442 0.6060 0.5125 0.105 Uiso 1 1 calc R U . . .
H44B H 0.9179 0.6313 0.5662 0.105 Uiso 1 1 calc R U . . .
H44C H 0.7801 0.6612 0.5718 0.105 Uiso 1 1 calc R U . . .
C45 C 0.8943(5) 0.6356(3) 0.8311(3) 0.0589(14) Uani 1 1 d . . . . .
H45A H 0.9536 0.6717 0.8069 0.088 Uiso 1 1 calc R U . . .
H45B H 0.9276 0.5930 0.8676 0.088 Uiso 1 1 calc R U . . .
H45C H 0.8273 0.6719 0.8525 0.088 Uiso 1 1 calc R U . . .
C46 C 0.4939(3) 0.5618(2) 0.9052(2) 0.0323(8) Uani 1 1 d . . . . .
C47 C 0.3897(3) 0.5491(2) 0.8879(2) 0.0353(9) Uani 1 1 d . . . . .
H47 H 0.3144 0.5763 0.9040 0.042 Uiso 1 1 calc R U . . .
C48 C 0.4152(3) 0.4887(3) 0.8423(2) 0.0343(9) Uani 1 1 d . . . . .
C49 C 0.3343(4) 0.4501(3) 0.8079(2) 0.0456(11) Uani 1 1 d . . . . .
C50 C 0.3659(5) 0.4681(3) 0.7281(3) 0.0603(14) Uani 1 1 d . . . . .
H50A H 0.3125 0.4431 0.7060 0.090 Uiso 1 1 calc R U . . .
H50B H 0.4463 0.4422 0.7149 0.090 Uiso 1 1 calc R U . . .
H50C H 0.3590 0.5304 0.7125 0.090 Uiso 1 1 calc R U . . .
C51 C 0.2087(4) 0.4895(5) 0.8274(4) 0.092(2) Uani 1 1 d . . . . .
H51A H 0.2028 0.5524 0.8157 0.138 Uiso 1 1 calc R U . . .
H51B H 0.1851 0.4735 0.8776 0.138 Uiso 1 1 calc R U . . .
H51C H 0.1574 0.4680 0.8014 0.138 Uiso 1 1 calc R U . . .
C52 C 0.3476(5) 0.3526(3) 0.8303(3) 0.0746(17) Uani 1 1 d . . . . .
H52A H 0.2917 0.3280 0.8099 0.112 Uiso 1 1 calc R U . . .
H52B H 0.3325 0.3396 0.8814 0.112 Uiso 1 1 calc R U . . .
H52C H 0.4273 0.3277 0.8141 0.112 Uiso 1 1 calc R U . . .
C53 C 0.5144(4) 0.6204(3) 0.9523(2) 0.0435(10) Uani 1 1 d . . . . .
H53A H 0.5617 0.6639 0.9255 0.065 Uiso 1 1 calc R U . . .
H53B H 0.5557 0.5869 0.9899 0.065 Uiso 1 1 calc R U . . .
H53C H 0.4392 0.6489 0.9723 0.065 Uiso 1 1 calc R U . . .
C54 C 0.6017(4) 0.2827(3) 0.6906(2) 0.0432(10) Uani 1 1 d . . . . .
H54A H 0.5547 0.3228 0.6587 0.065 Uiso 1 1 calc R U . . .
H54B H 0.5533 0.2411 0.7192 0.065 Uiso 1 1 calc R U . . .
H54C H 0.6678 0.2522 0.6634 0.065 Uiso 1 1 calc R U . . .
C55 C 0.9770(4) 0.3226(3) 0.7667(3) 0.0487(11) Uani 1 1 d . U . . .
H55A H 0.9576 0.3248 0.8174 0.058 Uiso 0.56(3) 1 calc R U P C 1
H55B H 0.9984 0.3793 0.7428 0.058 Uiso 0.56(3) 1 calc R U P C 1
H55C H 0.9741 0.3000 0.8172 0.058 Uiso 0.44(3) 1 calc R U P C 2
H55D H 0.9775 0.3857 0.7599 0.058 Uiso 0.44(3) 1 calc R U P C 2
C58 C 0.9188(4) 0.2323(3) 0.6989(2) 0.0460(11) Uani 1 1 d . U . . .
H58A H 0.8875 0.2454 0.6537 0.055 Uiso 0.56(3) 1 calc R U P C 1
H58B H 0.8929 0.1777 0.7247 0.055 Uiso 0.56(3) 1 calc R U P C 1
H58C H 0.9234 0.2544 0.6483 0.055 Uiso 0.44(3) 1 calc R U P C 2
H58D H 0.8647 0.1881 0.7108 0.055 Uiso 0.44(3) 1 calc R U P C 2
N1 N 0.2883(3) 1.05385(19) 0.62218(15) 0.0267(7) Uani 1 1 d . . . . .
N2 N 0.2949(3) 1.00692(19) 0.68794(15) 0.0259(6) Uani 1 1 d . . . . .
N3 N 0.2824(3) 0.9361(2) 0.54664(15) 0.0282(7) Uani 1 1 d . . . . .
N4 N 0.2496(3) 0.85894(19) 0.58361(16) 0.0292(7) Uani 1 1 d . . . . .
N5 N 0.0968(2) 1.02549(19) 0.59297(15) 0.0276(7) Uani 1 1 d . . . . .
N6 N 0.0556(3) 0.9813(2) 0.65688(15) 0.0291(7) Uani 1 1 d . . . . .
N7 N 0.7600(3) 0.41002(19) 0.90458(15) 0.0284(7) Uani 1 1 d . . . . .
N8 N 0.7241(3) 0.33755(19) 0.88875(16) 0.0299(7) Uani 1 1 d . . . . .
N9 N 0.7799(3) 0.5306(2) 0.79854(17) 0.0314(7) Uani 1 1 d . . . . .
N10 N 0.7599(3) 0.5025(2) 0.73946(16) 0.0320(7) Uani 1 1 d . . . . .
N11 N 0.5806(3) 0.51142(19) 0.87019(16) 0.0300(7) Uani 1 1 d . . . . .
N12 N 0.5320(3) 0.4655(2) 0.83134(16) 0.0312(7) Uani 1 1 d . . . . .
O1 O 0.4031(2) 0.79239(17) 0.70708(14) 0.0354(6) Uani 1 1 d . . . . .
O2 O 0.8787(2) 0.30187(18) 0.73952(15) 0.0382(7) Uani 1 1 d . . . . .
B1 B 0.2284(4) 1.0251(3) 0.5671(2) 0.0273(9) Uani 1 1 d . . . . .
B2 B 0.7128(4) 0.5031(3) 0.8725(2) 0.0305(9) Uani 1 1 d . . . . .
Yb1 Yb 0.20678(2) 0.87187(2) 0.70911(2) 0.02737(5) Uani 1 1 d . . . . .
Yb2 Yb 0.67642(2) 0.36510(2) 0.76809(2) 0.02794(5) Uani 1 1 d . . . . .
C56 C 1.0741(13) 0.2538(13) 0.7535(13) 0.071(5) Uani 0.56(3) 1 d . . P C 1
H56A H 1.0746 0.2058 0.7931 0.086 Uiso 0.56(3) 1 calc R U P C 1
H56B H 1.1505 0.2760 0.7448 0.086 Uiso 0.56(3) 1 calc R U P C 1
C28 C 0.6057(6) 0.7558(6) 0.6739(6) 0.054(2) Uani 0.83(2) 1 d . . P B 1
H28A H 0.6132 0.7088 0.6457 0.065 Uiso 0.83(2) 1 calc R U P B 1
H28B H 0.6788 0.7826 0.6639 0.065 Uiso 0.83(2) 1 calc R U P B 1
C27 C 0.5776(6) 0.7233(7) 0.7508(5) 0.059(2) Uani 0.83(2) 1 d . . P B 1
H27A H 0.5976 0.7627 0.7797 0.071 Uiso 0.83(2) 1 calc R U P B 1
H27B H 0.6193 0.6649 0.7635 0.071 Uiso 0.83(2) 1 calc R U P B 1
C57 C 1.0464(9) 0.2251(14) 0.6876(11) 0.063(4) Uani 0.56(3) 1 d . . P C 1
H57A H 1.0745 0.2635 0.6448 0.076 Uiso 0.56(3) 1 calc R U P C 1
H57B H 1.0820 0.1651 0.6839 0.076 Uiso 0.56(3) 1 calc R U P C 1
C56A C 1.0868(16) 0.2783(13) 0.7241(12) 0.054(4) Uani 0.44(3) 1 d . U P C 2
H56C H 1.1551 0.2657 0.7501 0.065 Uiso 0.44(3) 1 calc R U P C 2
H56D H 1.1078 0.3129 0.6780 0.065 Uiso 0.44(3) 1 calc R U P C 2
C28A C 0.602(3) 0.782(3) 0.696(2) 0.042(7) Uani 0.17(2) 1 d . U P B 2
H28C H 0.6159 0.8170 0.7302 0.050 Uiso 0.17(2) 1 calc R U P B 2
H28D H 0.6738 0.7712 0.6632 0.050 Uiso 0.17(2) 1 calc R U P B 2
C27A C 0.557(3) 0.694(3) 0.735(2) 0.047(7) Uani 0.17(2) 1 d . U P B 2
H27C H 0.5614 0.6526 0.7018 0.056 Uiso 0.17(2) 1 calc R U P B 2
H27D H 0.6020 0.6670 0.7734 0.056 Uiso 0.17(2) 1 calc R U P B 2
C57A C 1.0379(15) 0.1944(12) 0.7176(13) 0.055(4) Uani 0.44(3) 1 d . U P C 2
H57C H 1.0854 0.1646 0.6802 0.066 Uiso 0.44(3) 1 calc R U P C 2
H57D H 1.0330 0.1542 0.7622 0.066 Uiso 0.44(3) 1 calc R U P C 2

loop_
_atom_site_aniso_label
_atom_site_aniso_U_11
_atom_site_aniso_U_22
_atom_site_aniso_U_33
_atom_site_aniso_U_23
_atom_site_aniso_U_13
_atom_site_aniso_U_12
O1_2 0.115(7) 0.112(7) 0.111(8) -0.044(6) -0.016(5) -0.018(4)
C1_2 0.108(7) 0.068(6) 0.088(8) -0.026(5) -0.007(5) -0.032(4)
C2_2 0.083(6) 0.069(6) 0.085(8) -0.028(5) -0.018(5) -0.032(4)
C3_2 0.075(6) 0.073(6) 0.065(8) -0.027(5) -0.007(5) -0.033(4)
C4_2 0.100(8) 0.090(6) 0.093(8) -0.026(5) -0.014(6) -0.015(5)
O1_1 0.074(4) 0.095(4) 0.095(6) 0.002(4) -0.017(4) -0.018(3)
C1_1 0.073(4) 0.090(4) 0.059(5) -0.011(4) -0.011(4) -0.016(3)
C2_1 0.122(6) 0.101(5) 0.157(9) 0.003(4) -0.037(5) -0.035(3)
C3_1 0.126(6) 0.133(5) 0.166(9) -0.001(5) -0.040(5) -0.044(4)
C4_1 0.115(6) 0.130(5) 0.151(8) -0.008(5) -0.037(6) -0.044(4)
C1 0.0226(18) 0.0271(19) 0.030(2) 0.0002(15) 0.0011(15) -0.0015(14)
C2 0.0284(19) 0.0272(19) 0.034(2) -0.0042(16) -0.0023(16) -0.0075(15)
C3 0.0263(19) 0.033(2) 0.029(2) -0.0034(16) -0.0048(15) -0.0017(16)
C4 0.034(2) 0.038(2) 0.029(2) -0.0044(17) -0.0071(16) -0.0092(17)
C5 0.080(4) 0.057(3) 0.040(3) -0.006(2) -0.021(3) -0.023(3)
C6 0.047(3) 0.049(3) 0.035(2) 0.006(2) -0.014(2) -0.004(2)
C7 0.042(2) 0.064(3) 0.032(2) 0.001(2) -0.0016(19) 0.000(2)
C8 0.042(2) 0.034(2) 0.041(2) 0.0059(18) -0.0049(19) -0.0104(18)
C9 0.0257(18) 0.041(2) 0.0224(18) -0.0055(16) -0.0057(15) 0.0008(16)
C10 0.033(2) 0.041(2) 0.028(2) -0.0105(17) -0.0071(16) 0.0031(17)
C11 0.0269(19) 0.034(2) 0.031(2) -0.0082(16) -0.0100(16) 0.0023(16)
C12 0.038(2) 0.033(2) 0.042(2) -0.0084(18) -0.0076(19) 0.0008(18)
C13 0.050(3) 0.032(2) 0.058(3) -0.007(2) -0.002(2) -0.010(2)
C14 0.048(3) 0.040(3) 0.071(3) -0.007(2) -0.006(2) 0.007(2)
C15 0.070(3) 0.043(3) 0.065(3) -0.020(2) -0.020(3) -0.009(2)
C16 0.036(2) 0.055(3) 0.023(2) 0.0037(18) -0.0019(17) -0.005(2)
C17 0.031(2) 0.0250(19) 0.037(2) -0.0032(16) -0.0147(17) 0.0014(15)
C18 0.0246(19) 0.035(2) 0.045(2) -0.0099(18) -0.0111(17) 0.0008(16)
C19 0.0240(18) 0.038(2) 0.033(2) -0.0115(17) -0.0044(16) -0.0025(16)
C20 0.028(2) 0.049(3) 0.042(2) -0.011(2) -0.0020(18) -0.0107(18)
C21 0.038(2) 0.056(3) 0.033(2) -0.006(2) 0.0018(18) -0.006(2)
C22 0.069(3) 0.064(3) 0.057(3) -0.014(3) 0.010(3) -0.035(3)
C23 0.029(2) 0.100(4) 0.055(3) -0.022(3) 0.000(2) -0.007(3)
C24 0.040(2) 0.038(2) 0.049(3) 0.004(2) -0.021(2) 0.0010(19)
C25 0.044(2) 0.042(2) 0.037(2) 0.0040(19) -0.0023(19) -0.009(2)
C26 0.047(3) 0.034(2) 0.055(3) 0.012(2) -0.016(2) -0.0024(19)
C29 0.033(2) 0.041(2) 0.048(3) 0.001(2) 0.0005(19) -0.0063(18)
C30 0.036(2) 0.044(2) 0.027(2) -0.0024(17) -0.0069(17) -0.0108(18)
C31 0.041(2) 0.043(2) 0.030(2) 0.0047(18) -0.0132(18) -0.0097(19)
C32 0.039(2) 0.033(2) 0.0209(18) -0.0010(15) -0.0018(16) -0.0042(17)
C33 0.047(2) 0.032(2) 0.033(2) -0.0002(17) -0.0072(18) -0.0049(18)
C34 0.069(3) 0.036(2) 0.046(3) -0.001(2) -0.016(2) -0.015(2)
C35 0.078(4) 0.040(3) 0.044(3) 0.002(2) 0.006(2) -0.020(2)
C36 0.062(3) 0.044(3) 0.070(4) -0.010(3) -0.012(3) 0.004(2)
C37 0.052(3) 0.054(3) 0.046(3) -0.003(2) -0.019(2) -0.017(2)
C38 0.033(2) 0.033(2) 0.053(3) 0.0019(19) -0.0044(19) -0.0103(17)
C39 0.038(2) 0.036(2) 0.050(3) 0.006(2) 0.002(2) -0.0141(19)
C40 0.038(2) 0.028(2) 0.038(2) 0.0019(17) 0.0073(18) -0.0006(17)
C41 0.057(3) 0.039(2) 0.032(2) 0.0034(19) 0.011(2) 0.000(2)
C42 0.076(4) 0.081(4) 0.037(3) -0.016(3) -0.002(3) -0.013(3)
C43 0.073(4) 0.062(3) 0.050(3) -0.010(3) 0.016(3) 0.009(3)
C44 0.111(5) 0.044(3) 0.041(3) 0.009(2) 0.010(3) -0.007(3)
C45 0.067(3) 0.056(3) 0.064(3) 0.002(3) -0.021(3) -0.037(3)
C46 0.037(2) 0.029(2) 0.029(2) -0.0048(16) 0.0011(16) -0.0051(17)
C47 0.031(2) 0.031(2) 0.040(2) -0.0028(18) 0.0026(17) -0.0016(16)
C48 0.033(2) 0.033(2) 0.035(2) 0.0005(17) -0.0063(17) -0.0048(17)
C49 0.036(2) 0.049(3) 0.055(3) -0.014(2) -0.012(2) -0.005(2)
C50 0.070(3) 0.065(3) 0.051(3) -0.014(3) -0.021(3) -0.007(3)
C51 0.031(3) 0.137(6) 0.125(6) -0.072(5) -0.013(3) 0.000(3)
C52 0.079(4) 0.062(4) 0.095(5) 0.000(3) -0.035(3) -0.038(3)
C53 0.042(2) 0.040(2) 0.049(3) -0.018(2) 0.004(2) -0.0048(19)
C54 0.051(3) 0.043(3) 0.040(2) -0.008(2) -0.009(2) -0.013(2)
C55 0.034(2) 0.053(3) 0.063(3) -0.020(2) -0.008(2) -0.005(2)
C58 0.047(2) 0.042(2) 0.050(3) -0.018(2) -0.001(2) -0.0023(19)
N1 0.0274(16) 0.0263(16) 0.0237(15) 0.0019(12) -0.0020(12) -0.0029(13)
N2 0.0296(16) 0.0275(16) 0.0198(15) 0.0005(12) -0.0043(12) -0.0054(13)
N3 0.0276(16) 0.0321(17) 0.0244(16) -0.0027(13) -0.0064(13) -0.0009(13)
N4 0.0329(17) 0.0251(16) 0.0309(17) -0.0035(13) -0.0065(13) -0.0062(13)
N5 0.0268(16) 0.0284(16) 0.0270(16) -0.0024(13) -0.0071(13) -0.0003(13)
N6 0.0281(16) 0.0327(17) 0.0256(16) -0.0015(13) -0.0040(13) -0.0041(13)
N7 0.0279(16) 0.0302(17) 0.0278(16) -0.0044(13) -0.0035(13) -0.0067(13)
N8 0.0379(18) 0.0261(16) 0.0266(16) -0.0046(13) -0.0053(14) -0.0057(14)
N9 0.0289(16) 0.0280(17) 0.0366(18) -0.0042(14) -0.0019(14) -0.0049(13)
N10 0.0365(18) 0.0274(17) 0.0305(17) -0.0056(14) 0.0025(14) -0.0056(14)
N11 0.0318(17) 0.0262(17) 0.0323(17) -0.0064(13) -0.0023(14) -0.0051(13)
N12 0.0334(17) 0.0304(17) 0.0316(17) -0.0071(14) -0.0046(14) -0.0067(14)
O1 0.0273(14) 0.0341(15) 0.0391(16) 0.0092(12) -0.0060(12) -0.0013(11)
O2 0.0302(14) 0.0391(16) 0.0469(17) -0.0152(13) -0.0029(13) -0.0024(12)
B1 0.029(2) 0.029(2) 0.022(2) 0.0004(17) -0.0036(16) -0.0027(17)
B2 0.030(2) 0.031(2) 0.030(2) -0.0077(19) -0.0004(18) -0.0041(18)
Yb1 0.02878(9) 0.02761(9) 0.02437(9) 0.00066(7) -0.00393(7) -0.00448(7)
Yb2 0.03205(9) 0.02741(9) 0.02456(9) -0.00347(7) -0.00324(7) -0.00573(7)
C56 0.038(7) 0.079(11) 0.102(14) -0.032(9) -0.014(7) 0.005(6)
C28 0.032(3) 0.054(5) 0.074(6) -0.011(4) -0.006(3) 0.001(3)
C27 0.043(3) 0.056(5) 0.077(5) 0.010(4) -0.029(3) 0.002(3)
C57 0.042(5) 0.075(11) 0.077(11) -0.044(8) 0.011(6) -0.004(6)
C56A 0.040(3) 0.051(6) 0.073(9) -0.020(6) -0.001(4) -0.003(4)
C28A 0.039(4) 0.036(10) 0.051(11) -0.012(7) -0.005(6) 0.002(5)
C27A 0.045(3) 0.041(9) 0.056(13) -0.003(5) -0.020(5) -0.005(3)
C57A 0.048(3) 0.048(6) 0.071(11) -0.016(4) -0.007(5) -0.003(3)

loop_
_atom_type_symbol
_atom_type_description
_atom_type_scat_dispersion_real
_atom_type_scat_dispersion_imag
_atom_type_scat_source
C C 0.0033 0.0016 'International Tables Vol C Tables 4.2.6.8 and 6.1.1.4'
H H 0.0000 0.0000 'International Tables Vol C Tables 4.2.6.8 and 6.1.1.4'
N N 0.0061 0.0033 'International Tables Vol C Tables 4.2.6.8 and 6.1.1.4'
O O 0.0106 0.0060 'International Tables Vol C Tables 4.2.6.8 and 6.1.1.4'
B B 0.0013 0.0007 'International Tables Vol C Tables 4.2.6.8 and 6.1.1.4'
Yb Yb -0.3850 5.5486 'International Tables Vol C Tables 4.2.6.8 and 6.1.1.4'

loop_
_geom_angle_atom_site_label_1
_geom_angle_atom_site_label_2
_geom_angle_atom_site_label_3
_geom_angle
_geom_angle_site_symmetry_1
_geom_angle_site_symmetry_3
_geom_angle_publ_flag
C1_2 O1_2 C4_2 101.9(12) . . ?
O1_2 C1_2 C2_2 109.4(11) . . ?
O1_2 C1_2 H1A_2 109.8 . . ?
C2_2 C1_2 H1A_2 109.8 . . ?
O1_2 C1_2 H1B_2 109.8 . . ?
C2_2 C1_2 H1B_2 109.8 . . ?
H1A_2 C1_2 H1B_2 108.2 . . ?
C3_2 C2_2 C1_2 105.9(11) . . ?
C3_2 C2_2 H2A_2 110.6 . . ?
C1_2 C2_2 H2A_2 110.6 . . ?
C3_2 C2_2 H2B_2 110.6 . . ?
C1_2 C2_2 H2B_2 110.6 . . ?
H2A_2 C2_2 H2B_2 108.7 . . ?
C2_2 C3_2 C4_2 107.1(13) . . ?
C2_2 C3_2 H3A_2 110.3 . . ?
C4_2 C3_2 H3A_2 110.3 . . ?
C2_2 C3_2 H3B_2 110.3 . . ?
C4_2 C3_2 H3B_2 110.3 . . ?
H3A_2 C3_2 H3B_2 108.5 . . ?
C3_2 C4_2 O1_2 109.0(13) . . ?
C3_2 C4_2 H4A_2 109.9 . . ?
O1_2 C4_2 H4A_2 109.9 . . ?
C3_2 C4_2 H4B_2 109.9 . . ?
O1_2 C4_2 H4B_2 109.9 . . ?
H4A_2 C4_2 H4B_2 108.3 . . ?
C1_1 O1_1 C4_1 104.1(9) . . ?
O1_1 C1_1 C2_1 110.4(8) . . ?
O1_1 C1_1 H1A_1 109.6 . . ?
C2_1 C1_1 H1A_1 109.6 . . ?
O1_1 C1_1 H1B_1 109.6 . . ?
C2_1 C1_1 H1B_1 109.6 . . ?
H1A_1 C1_1 H1B_1 108.1 . . ?
C1_1 C2_1 C3_1 105.0(9) . . ?
C1_1 C2_1 H2A_1 110.8 . . ?
C3_1 C2_1 H2A_1 110.8 . . ?
C1_1 C2_1 H2B_1 110.8 . . ?
C3_1 C2_1 H2B_1 110.8 . . ?
H2A_1 C2_1 H2B_1 108.8 . . ?
C4_1 C3_1 C2_1 105.5(9) . . ?
C4_1 C3_1 H3A_1 110.6 . . ?
C2_1 C3_1 H3A_1 110.6 . . ?
C4_1 C3_1 H3B_1 110.6 . . ?
C2_1 C3_1 H3B_1 110.6 . . ?
H3A_1 C3_1 H3B_1 108.8 . . ?
C3_1 C4_1 O1_1 110.9(10) . . ?
C3_1 C4_1 H4A_1 109.5 . . ?
O1_1 C4_1 H4A_1 109.5 . . ?
C3_1 C4_1 H4B_1 109.5 . . ?
O1_1 C4_1 H4B_1 109.5 . . ?
H4A_1 C4_1 H4B_1 108.0 . . ?
N1 C1 C2 108.1(3) . . ?
N1 C1 C8 123.7(3) . . ?
C2 C1 C8 128.1(4) . . ?
C1 C2 C3 105.9(3) . . ?
C1 C2 H2 127.1 . . ?
C3 C2 H2 127.1 . . ?
N2 C3 C2 110.2(3) . . ?
N2 C3 C4 121.2(3) . . ?
C2 C3 C4 128.5(4) . . ?
C3 C4 C5 109.7(3) . . ?
C3 C4 C7 109.4(3) . . ?
C5 C4 C7 109.8(4) . . ?
C3 C4 C6 110.8(3) . . ?
C5 C4 C6 108.8(4) . . ?
C7 C4 C6 108.3(3) . . ?
C4 C5 H5A 109.5 . . ?
C4 C5 H5B 109.5 . . ?
H5A C5 H5B 109.5 . . ?
C4 C5 H5C 109.5 . . ?
H5A C5 H5C 109.5 . . ?
H5B C5 H5C 109.5 . . ?
C4 C6 H6A 109.5 . . ?
C4 C6 H6B 109.5 . . ?
H6A C6 H6B 109.5 . . ?
C4 C6 H6C 109.5 . . ?
H6A C6 H6C 109.5 . . ?
H6B C6 H6C 109.5 . . ?
C4 C7 H7A 109.5 . . ?
C4 C7 H7B 109.5 . . ?
H7A C7 H7B 109.5 . . ?
C4 C7 H7C 109.5 . . ?
H7A C7 H7C 109.5 . . ?
H7B C7 H7C 109.5 . . ?
C1 C8 H8A 109.5 . . ?
C1 C8 H8B 109.5 . . ?
H8A C8 H8B 109.5 . . ?
C1 C8 H8C 109.5 . . ?
H8A C8 H8C 109.5 . . ?
H8B C8 H8C 109.5 . . ?
N3 C9 C10 108.3(3) . . ?
N3 C9 C16 122.6(4) . . ?
C10 C9 C16 129.0(4) . . ?
C9 C10 C11 105.6(3) . . ?
C9 C10 H10 127.2 . . ?
C11 C10 H10 127.2 . . ?
N4 C11 C10 110.1(3) . . ?
N4 C11 C12 122.4(3) . . ?
C10 C11 C12 127.5(4) . . ?
C11 C12 C15 109.9(3) . . ?
C11 C12 C13 111.0(3) . . ?
C15 C12 C13 109.1(4) . . ?
C11 C12 C14 109.0(3) . . ?
C15 C12 C14 108.9(4) . . ?
C13 C12 C14 108.9(4) . . ?
C12 C13 H13A 109.5 . . ?
C12 C13 H13B 109.5 . . ?
H13A C13 H13B 109.5 . . ?
C12 C13 H13C 109.5 . . ?
H13A C13 H13C 109.5 . . ?
H13B C13 H13C 109.5 . . ?
C12 C14 H14A 109.5 . . ?
C12 C14 H14B 109.5 . . ?
H14A C14 H14B 109.5 . . ?
C12 C14 H14C 109.5 . . ?
H14A C14 H14C 109.5 . . ?
H14B C14 H14C 109.5 . . ?
C12 C15 H15A 109.5 . . ?
C12 C15 H15B 109.5 . . ?
H15A C15 H15B 109.5 . . ?
C12 C15 H15C 109.5 . . ?
H15A C15 H15C 109.5 . . ?
H15B C15 H15C 109.5 . . ?
C9 C16 H16A 109.5 . . ?
C9 C16 H16B 109.5 . . ?
H16A C16 H16B 109.5 . . ?
C9 C16 H16C 109.5 . . ?
H16A C16 H16C 109.5 . . ?
H16B C16 H16C 109.5 . . ?
N5 C17 C18 107.5(3) . . ?
N5 C17 C24 122.8(3) . . ?
C18 C17 C24 129.6(3) . . ?
C17 C18 C19 106.6(3) . . ?
C17 C18 H18 126.7 . . ?
C19 C18 H18 126.7 . . ?
N6 C19 C18 109.8(3) . . ?
N6 C19 C20 120.3(3) . . ?
C18 C19 C20 130.0(3) . . ?
C19 C20 C21 110.5(3) . . ?
C19 C20 C23 109.9(4) . . ?
C21 C20 C23 108.1(4) . . ?
C19 C20 C22 109.0(4) . . ?
C21 C20 C22 109.2(4) . . ?
C23 C20 C22 110.1(4) . . ?
C20 C21 H21A 109.5 . . ?
C20 C21 H21B 109.5 . . ?
H21A C21 H21B 109.5 . . ?
C20 C21 H21C 109.5 . . ?
H21A C21 H21C 109.5 . . ?
H21B C21 H21C 109.5 . . ?
C20 C22 H22A 109.5 . . ?
C20 C22 H22B 109.5 . . ?
H22A C22 H22B 109.5 . . ?
C20 C22 H22C 109.5 . . ?
H22A C22 H22C 109.5 . . ?
H22B C22 H22C 109.5 . . ?
C20 C23 H23A 109.5 . . ?
C20 C23 H23B 109.5 . . ?
H23A C23 H23B 109.5 . . ?
C20 C23 H23C 109.5 . . ?
H23A C23 H23C 109.5 . . ?
H23B C23 H23C 109.5 . . ?
C17 C24 H24A 109.5 . . ?
C17 C24 H24B 109.5 . . ?
H24A C24 H24B 109.5 . . ?
C17 C24 H24C 109.5 . . ?
H24A C24 H24C 109.5 . . ?
H24B C24 H24C 109.5 . . ?
Yb1 C25 H25A 109.5 . . ?
Yb1 C25 H25B 109.5 . . ?
H25A C25 H25B 109.5 . . ?
Yb1 C25 H25C 109.5 . . ?
H25A C25 H25C 109.5 . . ?
H25B C25 H25C 109.5 . . ?
C27A C26 O1 107.1(16) . . ?
O1 C26 C27 104.9(4) . . ?
O1 C26 H26A 110.8 . . ?
C27 C26 H26A 110.8 . . ?
O1 C26 H26B 110.8 . . ?
C27 C26 H26B 110.8 . . ?
H26A C26 H26B 108.8 . . ?
C27A C26 H26C 110.3 . . ?
O1 C26 H26C 110.3 . . ?
C27A C26 H26D 110.3 . . ?
O1 C26 H26D 110.3 . . ?
H26C C26 H26D 108.6 . . ?
O1 C29 C28A 102.6(16) . . ?
O1 C29 C28 106.3(4) . . ?
O1 C29 H29A 110.5 . . ?
C28 C29 H29A 110.5 . . ?
O1 C29 H29B 110.5 . . ?
C28 C29 H29B 110.5 . . ?
H29A C29 H29B 108.7 . . ?
O1 C29 H29C 111.3 . . ?
C28A C29 H29C 111.3 . . ?
O1 C29 H29D 111.3 . . ?
C28A C29 H29D 111.3 . . ?
H29C C29 H29D 109.2 . . ?
N7 C30 C31 107.9(3) . . ?
N7 C30 C37 124.0(4) . . ?
C31 C30 C37 128.1(4) . . ?
C30 C31 C32 106.0(3) . . ?
C30 C31 H31 127.0 . . ?
C32 C31 H31 127.0 . . ?
N8 C32 C31 110.7(3) . . ?
N8 C32 C33 121.7(3) . . ?
C31 C32 C33 127.5(3) . . ?
C32 C33 C34 111.8(3) . . ?
C32 C33 C36 109.3(4) . . ?
C34 C33 C36 109.9(4) . . ?
C32 C33 C35 108.3(3) . . ?
C34 C33 C35 108.8(4) . . ?
C36 C33 C35 108.6(4) . . ?
C33 C34 H34A 109.5 . . ?
C33 C34 H34B 109.5 . . ?
H34A C34 H34B 109.5 . . ?
C33 C34 H34C 109.5 . . ?
H34A C34 H34C 109.5 . . ?
H34B C34 H34C 109.5 . . ?
C33 C35 H35A 109.5 . . ?
C33 C35 H35B 109.5 . . ?
H35A C35 H35B 109.5 . . ?
C33 C35 H35C 109.5 . . ?
H35A C35 H35C 109.5 . . ?
H35B C35 H35C 109.5 . . ?
C33 C36 H36A 109.5 . . ?
C33 C36 H36B 109.5 . . ?
H36A C36 H36B 109.5 . . ?
C33 C36 H36C 109.5 . . ?
H36A C36 H36C 109.5 . . ?
H36B C36 H36C 109.5 . . ?
C30 C37 H37A 109.5 . . ?
C30 C37 H37B 109.5 . . ?
H37A C37 H37B 109.5 . . ?
C30 C37 H37C 109.5 . . ?
H37A C37 H37C 109.5 . . ?
H37B C37 H37C 109.5 . . ?
N9 C38 C39 107.1(4) . . ?
N9 C38 C45 123.9(4) . . ?
C39 C38 C45 129.0(4) . . ?
C38 C39 C40 107.1(4) . . ?
C38 C39 H39 126.4 . . ?
C40 C39 H39 126.4 . . ?
N10 C40 C39 109.5(4) . . ?
N10 C40 C41 121.3(4) . . ?
C39 C40 C41 129.3(4) . . ?
C42 C41 C40 111.2(4) . . ?
C42 C41 C43 110.0(4) . . ?
C40 C41 C43 109.5(4) . . ?
C42 C41 C44 109.9(4) . . ?
C40 C41 C44 108.7(4) . . ?
C43 C41 C44 107.4(4) . . ?
C41 C42 H42A 109.5 . . ?
C41 C42 H42B 109.5 . . ?
H42A C42 H42B 109.5 . . ?
C41 C42 H42C 109.5 . . ?
H42A C42 H42C 109.5 . . ?
H42B C42 H42C 109.5 . . ?
C41 C43 H43A 109.5 . . ?
C41 C43 H43B 109.5 . . ?
H43A C43 H43B 109.5 . . ?
C41 C43 H43C 109.5 . . ?
H43A C43 H43C 109.5 . . ?
H43B C43 H43C 109.5 . . ?
C41 C44 H44A 109.5 . . ?
C41 C44 H44B 109.5 . . ?
H44A C44 H44B 109.5 . . ?
C41 C44 H44C 109.5 . . ?
H44A C44 H44C 109.5 . . ?
H44B C44 H44C 109.5 . . ?
C38 C45 H45A 109.5 . . ?
C38 C45 H45B 109.5 . . ?
H45A C45 H45B 109.5 . . ?
C38 C45 H45C 109.5 . . ?
H45A C45 H45C 109.5 . . ?
H45B C45 H45C 109.5 . . ?
N11 C46 C47 107.9(3) . . ?
N11 C46 C53 124.0(3) . . ?
C47 C46 C53 128.0(4) . . ?
C46 C47 C48 106.8(3) . . ?
C46 C47 H47 126.6 . . ?
C48 C47 H47 126.6 . . ?
N12 C48 C47 109.3(3) . . ?
N12 C48 C49 121.0(4) . . ?
C47 C48 C49 129.7(4) . . ?
C48 C49 C51 110.0(4) . . ?
C48 C49 C52 109.7(4) . . ?
C51 C49 C52 110.5(5) . . ?
C48 C49 C50 109.9(4) . . ?
C51 C49 C50 108.8(4) . . ?
C52 C49 C50 108.0(4) . . ?
C49 C50 H50A 109.5 . . ?
C49 C50 H50B 109.5 . . ?
H50A C50 H50B 109.5 . . ?
C49 C50 H50C 109.5 . . ?
H50A C50 H50C 109.5 . . ?
H50B C50 H50C 109.5 . . ?
C49 C51 H51A 109.5 . . ?
C49 C51 H51B 109.5 . . ?
H51A C51 H51B 109.5 . . ?
C49 C51 H51C 109.5 . . ?
H51A C51 H51C 109.5 . . ?
H51B C51 H51C 109.5 . . ?
C49 C52 H52A 109.5 . . ?
C49 C52 H52B 109.5 . . ?
H52A C52 H52B 109.5 . . ?
C49 C52 H52C 109.5 . . ?
H52A C52 H52C 109.5 . . ?
H52B C52 H52C 109.5 . . ?
C46 C53 H53A 109.5 . . ?
C46 C53 H53B 109.5 . . ?
H53A C53 H53B 109.5 . . ?
C46 C53 H53C 109.5 . . ?
H53A C53 H53C 109.5 . . ?
H53B C53 H53C 109.5 . . ?
Yb2 C54 H54A 109.5 . . ?
Yb2 C54 H54B 109.5 . . ?
H54A C54 H54B 109.5 . . ?
Yb2 C54 H54C 109.5 . . ?
H54A C54 H54C 109.5 . . ?
H54B C54 H54C 109.5 . . ?
O2 C55 C56 106.4(7) . . ?
O2 C55 C56A 105.0(9) . . ?
O2 C55 H55A 110.5 . . ?
C56 C55 H55A 110.5 . . ?
O2 C55 H55B 110.5 . . ?
C56 C55 H55B 110.5 . . ?
H55A C55 H55B 108.6 . . ?
O2 C55 H55C 110.8 . . ?
C56A C55 H55C 110.8 . . ?
O2 C55 H55D 110.8 . . ?
C56A C55 H55D 110.8 . . ?
H55C C55 H55D 108.8 . . ?
O2 C58 C57 106.1(6) . . ?
O2 C58 C57A 106.2(8) . . ?
O2 C58 H58A 110.5 . . ?
C57 C58 H58A 110.5 . . ?
O2 C58 H58B 110.5 . . ?
C57 C58 H58B 110.5 . . ?
H58A C58 H58B 108.7 . . ?
O2 C58 H58C 110.5 . . ?
C57A C58 H58C 110.5 . . ?
O2 C58 H58D 110.5 . . ?
C57A C58 H58D 110.5 . . ?
H58C C58 H58D 108.7 . . ?
C1 N1 N2 109.6(3) . . ?
C1 N1 B1 127.1(3) . . ?
N2 N1 B1 122.7(3) . . ?
C3 N2 N1 106.2(3) . . ?
C3 N2 Yb1 138.8(2) . . ?
N1 N2 Yb1 114.4(2) . . ?
C9 N3 N4 109.3(3) . . ?
C9 N3 B1 126.5(3) . . ?
N4 N3 B1 123.0(3) . . ?
C11 N4 N3 106.6(3) . . ?
C11 N4 Yb1 137.6(2) . . ?
N3 N4 Yb1 108.7(2) . . ?
C17 N5 N6 109.8(3) . . ?
C17 N5 B1 127.7(3) . . ?
N6 N5 B1 122.2(3) . . ?
C19 N6 N5 106.3(3) . . ?
C19 N6 Yb1 139.1(3) . . ?
N5 N6 Yb1 113.4(2) . . ?
C30 N7 N8 109.3(3) . . ?
C30 N7 B2 127.6(3) . . ?
N8 N7 B2 122.5(3) . . ?
C32 N8 N7 106.1(3) . . ?
C32 N8 Yb2 137.4(2) . . ?
N7 N8 Yb2 110.1(2) . . ?
C38 N9 N10 109.6(3) . . ?
C38 N9 B2 127.2(3) . . ?
N10 N9 B2 122.8(3) . . ?
C40 N10 N9 106.7(3) . . ?
C40 N10 Yb2 138.1(3) . . ?
N9 N10 Yb2 111.7(2) . . ?
C46 N11 N12 109.3(3) . . ?
C46 N11 B2 127.5(3) . . ?
N12 N11 B2 123.2(3) . . ?
C48 N12 N11 106.7(3) . . ?
C48 N12 Yb2 139.4(3) . . ?
N11 N12 Yb2 113.9(2) . . ?
C29 O1 C26 109.7(3) . . ?
C29 O1 Yb1 122.1(2) . . ?
C26 O1 Yb1 127.1(2) . . ?
C55 O2 C58 108.9(3) . . ?
C55 O2 Yb2 124.6(2) . . ?
C58 O2 Yb2 126.2(2) . . ?
N5 B1 N1 109.7(3) . . ?
N5 B1 N3 110.2(3) . . ?
N1 B1 N3 114.2(3) . . ?
N5 B1 H01 110.5(16) . . ?
N1 B1 H01 104.9(16) . . ?
N3 B1 H01 107.1(16) . . ?
N11 B2 N7 110.7(3) . . ?
N11 B2 N9 111.1(3) . . ?
N7 B2 N9 111.7(3) . . ?
N11 B2 H02 109.3(18) . . ?
N7 B2 H02 110.2(19) . . ?
N9 B2 H02 103.6(19) . . ?
O1 Yb1 N2 88.56(9) . . ?
O1 Yb1 N4 80.74(9) . . ?
N2 Yb1 N4 91.08(10) . . ?
O1 Yb1 N6 152.66(9) . . ?
N2 Yb1 N6 76.20(10) . . ?
N4 Yb1 N6 77.06(10) . . ?
O1 Yb1 C25 89.79(12) . . ?
N2 Yb1 C25 128.32(12) . . ?
N4 Yb1 C25 139.39(12) . . ?
N6 Yb1 C25 117.48(12) . . ?
O2 Yb2 N8 83.71(10) . . ?
O2 Yb2 N10 83.67(10) . . ?
N8 Yb2 N10 93.34(10) . . ?
O2 Yb2 N12 149.39(10) . . ?
N8 Yb2 N12 74.96(10) . . ?
N10 Yb2 N12 76.06(10) . . ?
O2 Yb2 C54 93.25(12) . . ?
N8 Yb2 C54 136.20(12) . . ?
N10 Yb2 C54 129.87(13) . . ?
N12 Yb2 C54 117.34(13) . . ?
C55 C56 C57 102.4(14) . . ?
C55 C56 H56A 111.3 . . ?
C57 C56 H56A 111.3 . . ?
C55 C56 H56B 111.3 . . ?
C57 C56 H56B 111.3 . . ?
H56A C56 H56B 109.2 . . ?
C27 C28 C29 102.7(7) . . ?
C27 C28 H28A 111.2 . . ?
C29 C28 H28A 111.2 . . ?
C27 C28 H28B 111.2 . . ?
C29 C28 H28B 111.2 . . ?
H28A C28 H28B 109.1 . . ?
C28 C27 C26 102.0(6) . . ?
C28 C27 H27A 111.4 . . ?
C26 C27 H27A 111.4 . . ?
C28 C27 H27B 111.4 . . ?
C26 C27 H27B 111.4 . . ?
H27A C27 H27B 109.2 . . ?
C58 C57 C56 102.8(12) . . ?
C58 C57 H57A 111.2 . . ?
C56 C57 H57A 111.2 . . ?
C58 C57 H57B 111.2 . . ?
C56 C57 H57B 111.2 . . ?
H57A C57 H57B 109.1 . . ?
C55 C56A C57A 98.7(14) . . ?
C55 C56A H56C 112.0 . . ?
C57A C56A H56C 112.0 . . ?
C55 C56A H56D 112.0 . . ?
C57A C56A H56D 112.0 . . ?
H56C C56A H56D 109.7 . . ?
C29 C28A C27A 101(3) . . ?
C29 C28A H28C 111.6 . . ?
C27A C28A H28C 111.6 . . ?
C29 C28A H28D 111.6 . . ?
C27A C28A H28D 111.6 . . ?
H28C C28A H28D 109.4 . . ?
C26 C27A C28A 101(3) . . ?
C26 C27A H27C 111.6 . . ?
C28A C27A H27C 111.6 . . ?
C26 C27A H27D 111.6 . . ?
C28A C27A H27D 111.6 . . ?
H27C C27A H27D 109.4 . . ?
C58 C57A C56A 100.1(13) . . ?
C58 C57A H57C 111.8 . . ?
C56A C57A H57C 111.8 . . ?
C58 C57A H57D 111.8 . . ?
C56A C57A H57D 111.8 . . ?
H57C C57A H57D 109.5 . . ?

loop_
_geom_bond_atom_site_label_1
_geom_bond_atom_site_label_2
_geom_bond_distance
_geom_bond_site_symmetry_2
_geom_bond_publ_flag
O1_2 C1_2 1.476(15) . ?
O1_2 C4_2 1.492(15) . ?
C1_2 C2_2 1.504(14) . ?
C1_2 H1A_2 0.9900 . ?
C1_2 H1B_2 0.9900 . ?
C2_2 C3_2 1.429(14) . ?
C2_2 H2A_2 0.9900 . ?
C2_2 H2B_2 0.9900 . ?
C3_2 C4_2 1.440(15) . ?
C3_2 H3A_2 0.9900 . ?
C3_2 H3B_2 0.9900 . ?
C4_2 H4A_2 0.9900 . ?
C4_2 H4B_2 0.9900 . ?
O1_1 C1_1 1.425(10) . ?
O1_1 C4_1 1.452(12) . ?
C1_1 C2_1 1.484(12) . ?
C1_1 H1A_1 0.9900 . ?
C1_1 H1B_1 0.9900 . ?
C2_1 C3_1 1.499(13) . ?
C2_1 H2A_1 0.9900 . ?
C2_1 H2B_1 0.9900 . ?
C3_1 C4_1 1.440(13) . ?
C3_1 H3A_1 0.9900 . ?
C3_1 H3B_1 0.9900 . ?
C4_1 H4A_1 0.9900 . ?
C4_1 H4B_1 0.9900 . ?
C1 N1 1.352(5) . ?
C1 C2 1.373(5) . ?
C1 C8 1.495(5) . ?
C2 C3 1.396(5) . ?
C2 H2 0.9500 . ?
C3 N2 1.340(5) . ?
C3 C4 1.517(5) . ?
C4 C5 1.521(6) . ?
C4 C7 1.529(6) . ?
C4 C6 1.530(6) . ?
C5 H5A 0.9800 . ?
C5 H5B 0.9800 . ?
C5 H5C 0.9800 . ?
C6 H6A 0.9800 . ?
C6 H6B 0.9800 . ?
C6 H6C 0.9800 . ?
C7 H7A 0.9800 . ?
C7 H7B 0.9800 . ?
C7 H7C 0.9800 . ?
C8 H8A 0.9800 . ?
C8 H8B 0.9800 . ?
C8 H8C 0.9800 . ?
C9 N3 1.358(5) . ?
C9 C10 1.371(5) . ?
C9 C16 1.496(5) . ?
C10 C11 1.413(5) . ?
C10 H10 0.9500 . ?
C11 N4 1.330(5) . ?
C11 C12 1.503(6) . ?
C12 C15 1.527(6) . ?
C12 C13 1.538(6) . ?
C12 C14 1.548(6) . ?
C13 H13A 0.9800 . ?
C13 H13B 0.9800 . ?
C13 H13C 0.9800 . ?
C14 H14A 0.9800 . ?
C14 H14B 0.9800 . ?
C14 H14C 0.9800 . ?
C15 H15A 0.9800 . ?
C15 H15B 0.9800 . ?
C15 H15C 0.9800 . ?
C16 H16A 0.9800 . ?
C16 H16B 0.9800 . ?
C16 H16C 0.9800 . ?
C17 N5 1.361(4) . ?
C17 C18 1.368(5) . ?
C17 C24 1.492(5) . ?
C18 C19 1.397(5) . ?
C18 H18 0.9500 . ?
C19 N6 1.342(4) . ?
C19 C20 1.507(6) . ?
C20 C21 1.521(6) . ?
C20 C23 1.534(6) . ?
C20 C22 1.539(6) . ?
C21 H21A 0.9800 . ?
C21 H21B 0.9800 . ?
C21 H21C 0.9800 . ?
C22 H22A 0.9800 . ?
C22 H22B 0.9800 . ?
C22 H22C 0.9800 . ?
C23 H23A 0.9800 . ?
C23 H23B 0.9800 . ?
C23 H23C 0.9800 . ?
C24 H24A 0.9800 . ?
C24 H24B 0.9800 . ?
C24 H24C 0.9800 . ?
C25 Yb1 2.521(4) . ?
C25 H25A 0.9800 . ?
C25 H25B 0.9800 . ?
C25 H25C 0.9800 . ?
C26 C27A 1.36(4) . ?
C26 O1 1.453(4) . ?
C26 C27 1.543(9) . ?
C26 H26A 0.9900 . ?
C26 H26B 0.9900 . ?
C26 H26C 0.9900 . ?
C26 H26D 0.9900 . ?
C29 O1 1.441(5) . ?
C29 C28A 1.48(4) . ?
C29 C28 1.511(8) . ?
C29 H29A 0.9900 . ?
C29 H29B 0.9900 . ?
C29 H29C 0.9900 . ?
C29 H29D 0.9900 . ?
C30 N7 1.355(5) . ?
C30 C31 1.376(6) . ?
C30 C37 1.492(6) . ?
C31 C32 1.382(5) . ?
C31 H31 0.9500 . ?
C32 N8 1.335(4) . ?
C32 C33 1.512(5) . ?
C33 C34 1.520(6) . ?
C33 C36 1.524(6) . ?
C33 C35 1.526(6) . ?
C34 H34A 0.9800 . ?
C34 H34B 0.9800 . ?
C34 H34C 0.9800 . ?
C35 H35A 0.9800 . ?
C35 H35B 0.9800 . ?
C35 H35C 0.9800 . ?
C36 H36A 0.9800 . ?
C36 H36B 0.9800 . ?
C36 H36C 0.9800 . ?
C37 H37A 0.9800 . ?
C37 H37B 0.9800 . ?
C37 H37C 0.9800 . ?
C38 N9 1.362(5) . ?
C38 C39 1.373(6) . ?
C38 C45 1.487(6) . ?
C39 C40 1.387(6) . ?
C39 H39 0.9500 . ?
C40 N10 1.341(5) . ?
C40 C41 1.515(6) . ?
C41 C42 1.512(7) . ?
C41 C43 1.520(6) . ?
C41 C44 1.542(6) . ?
C42 H42A 0.9800 . ?
C42 H42B 0.9800 . ?
C42 H42C 0.9800 . ?
C43 H43A 0.9800 . ?
C43 H43B 0.9800 . ?
C43 H43C 0.9800 . ?
C44 H44A 0.9800 . ?
C44 H44B 0.9800 . ?
C44 H44C 0.9800 . ?
C45 H45A 0.9800 . ?
C45 H45B 0.9800 . ?
C45 H45C 0.9800 . ?
C46 N11 1.362(5) . ?
C46 C47 1.367(5) . ?
C46 C53 1.491(5) . ?
C47 C48 1.393(6) . ?
C47 H47 0.9500 . ?
C48 N12 1.351(5) . ?
C48 C49 1.502(6) . ?
C49 C51 1.521(6) . ?
C49 C52 1.527(7) . ?
C49 C50 1.537(7) . ?
C50 H50A 0.9800 . ?
C50 H50B 0.9800 . ?
C50 H50C 0.9800 . ?
C51 H51A 0.9800 . ?
C51 H51B 0.9800 . ?
C51 H51C 0.9800 . ?
C52 H52A 0.9800 . ?
C52 H52B 0.9800 . ?
C52 H52C 0.9800 . ?
C53 H53A 0.9800 . ?
C53 H53B 0.9800 . ?
C53 H53C 0.9800 . ?
C54 Yb2 2.503(4) . ?
C54 H54A 0.9800 . ?
C54 H54B 0.9800 . ?
C54 H54C 0.9800 . ?
C55 O2 1.445(5) . ?
C55 C56 1.475(14) . ?
C55 C56A 1.557(18) . ?
C55 H55A 0.9900 . ?
C55 H55B 0.9900 . ?
C55 H55C 0.9900 . ?
C55 H55D 0.9900 . ?
C58 O2 1.451(5) . ?
C58 C57 1.462(12) . ?
C58 C57A 1.504(16) . ?
C58 H58A 0.9900 . ?
C58 H58B 0.9900 . ?
C58 H58C 0.9900 . ?
C58 H58D 0.9900 . ?
N1 N2 1.381(4) . ?
N1 B1 1.543(5) . ?
N2 Yb1 2.467(3) . ?
N3 N4 1.388(4) . ?
N3 B1 1.549(5) . ?
N4 Yb1 2.471(3) . ?
N5 N6 1.380(4) . ?
N5 B1 1.541(5) . ?
N6 Yb1 2.491(3) . ?
N7 N8 1.385(4) . ?
N7 B2 1.557(5) . ?
N8 Yb2 2.469(3) . ?
N9 N10 1.378(4) . ?
N9 B2 1.560(5) . ?
N10 Yb2 2.469(3) . ?
N11 N12 1.377(4) . ?
N11 B2 1.539(5) . ?
N12 Yb2 2.474(3) . ?
O1 Yb1 2.441(2) . ?
O2 Yb2 2.440(3) . ?
B1 H01 1.12(3) . ?
B2 H02 1.07(4) . ?
C56 C57 1.54(3) . ?
C56 H56A 0.9900 . ?
C56 H56B 0.9900 . ?
C28 C27 1.509(13) . ?
C28 H28A 0.9900 . ?
C28 H28B 0.9900 . ?
C27 H27A 0.9900 . ?
C27 H27B 0.9900 . ?
C57 H57A 0.9900 . ?
C57 H57B 0.9900 . ?
C56A C57A 1.56(3) . ?
C56A H56C 0.9900 . ?
C56A H56D 0.9900 . ?
C28A C27A 1.58(6) . ?
C28A H28C 0.9900 . ?
C28A H28D 0.9900 . ?
C27A H27C 0.9900 . ?
C27A H27D 0.9900 . ?
C57A H57C 0.9900 . ?
C57A H57D 0.9900 . ?
